data_7048637
loop_
_publ_author_name
'Zhan, Zhiying'
'Liang, Xiaoyu'
'Zhang, Xiaolei'
'Jia, Yuejiao'
'Hu, Ming'

_publ_section_title
;
 A water-stable europium-MOF as a multifunctional luminescent sensor for
 some trivalent metal ions (Fe<sup>3+</sup>, Cr<sup>3+</sup>,
 Al<sup>3+</sup>), PO<sub>4</sub><sup>3-</sup> ions, and nitroaromatic
 explosives.
;
_journal_issue 5
_journal_name_full 'Dalton transactions (Cambridge, England : 2003)'
_journal_page_first 1786
_journal_page_last 1794
_journal_paper_doi 10.1039/c8dt04653k
_journal_volume 48
_journal_year 2019
_chemical_formula_sum 'C38 H22 Eu2 N2 O16'
_chemical_formula_weight 1066.49
_space_group_crystal_system triclinic
_space_group_IT_number 2
_space_group_name_Hall '-P 1'
_space_group_name_H-M_alt 'P -1'
_symmetry_space_group_name_Hall '-P 1'
_symmetry_space_group_name_H-M 'P -1'
_atom_sites_solution_hydrogens mixed
_audit_creation_method SHELXL-2018/3
_audit_update_record
;
2018-12-10 deposited with the CCDC.
2018-12-26 downloaded from the CCDC.
;
_cell_angle_alpha 78.962(6)
_cell_angle_beta 79.280(5)
_cell_angle_gamma 75.788(5)
_cell_formula_units_Z 2
_cell_length_a 7.2685(5)
_cell_length_b 14.6954(11)
_cell_length_c 19.3575(17)
_cell_measurement_reflns_used 6401
_cell_measurement_temperature 213(2)
_cell_measurement_theta_max 27.5
_cell_measurement_theta_min 3.2
_cell_volume 1946.2(3)
_computing_cell_refinement 'CrystalClear-SM Expert 2.1 b42'
_computing_data_collection 'CrystalClear-SM Expert 2.1 b42 (Rigaku, 2015)'
_computing_data_reduction 'CrystalClear-SM Expert 2.1 b42'
_computing_structure_refinement 'SHELXL-2018/3 (Sheldrick, 2018)'
_computing_structure_solution 'SHELXL-2018/3 (Sheldrick, 2018)'
_diffrn_ambient_temperature 213(2)
_diffrn_measured_fraction_theta_full 0.987
_diffrn_measured_fraction_theta_max 0.987
_diffrn_measurement_device_type 'Rigaku XtaLAB P200'
_diffrn_radiation_type MoK\a
_diffrn_radiation_wavelength 0.71073
_diffrn_reflns_av_R_equivalents 0.0315
_diffrn_reflns_av_unetI/netI 0.0260
_diffrn_reflns_Laue_measured_fraction_full 0.987
_diffrn_reflns_Laue_measured_fraction_max 0.987
_diffrn_reflns_limit_h_max 8
_diffrn_reflns_limit_h_min -8
_diffrn_reflns_limit_k_max 17
_diffrn_reflns_limit_k_min -17
_diffrn_reflns_limit_l_max 22
_diffrn_reflns_limit_l_min -22
_diffrn_reflns_number 21223
_diffrn_reflns_point_group_measured_fraction_full 0.987
_diffrn_reflns_point_group_measured_fraction_max 0.987
_diffrn_reflns_theta_full 25.008
_diffrn_reflns_theta_max 25.008
_diffrn_reflns_theta_min 3.242
_diffrn_source 'rotating anode'
_exptl_absorpt_coefficient_mu 3.269
_exptl_absorpt_correction_T_max 0.6951
_exptl_absorpt_correction_T_min 0.5609
_exptl_absorpt_correction_type multi-scan
_exptl_absorpt_process_details 'REQAB (Rigaku, 1998)'
_exptl_crystal_colour white
_exptl_crystal_density_diffrn 1.820
_exptl_crystal_description block
_exptl_crystal_F_000 1036
_exptl_crystal_size_max 0.200
_exptl_crystal_size_mid 0.180
_exptl_crystal_size_min 0.160
_refine_diff_density_max 0.579
_refine_diff_density_min -0.472
_refine_diff_density_rms 0.084
_refine_ls_extinction_method none
_refine_ls_goodness_of_fit_ref 0.805
_refine_ls_hydrogen_treatment constr
_refine_ls_matrix_type full
_refine_ls_number_parameters 687
_refine_ls_number_reflns 6783
_refine_ls_number_restraints 2508
_refine_ls_restrained_S_all 0.754
_refine_ls_R_factor_all 0.0208
_refine_ls_R_factor_gt 0.0184
_refine_ls_shift/su_max 0.002
_refine_ls_shift/su_mean 0.000
_refine_ls_structure_factor_coef Fsqd
_refine_ls_weighting_details 'w=1/[\s^2^(Fo^2^)+(0.0461P)^2^+2.7481P] where P=(Fo^2^+2Fc^2^)/3'
_refine_ls_weighting_scheme calc
_refine_ls_wR_factor_gt 0.0542
_refine_ls_wR_factor_ref 0.0557
_reflns_Friedel_coverage 0.000
_reflns_number_gt 6100
_reflns_number_total 6783
_reflns_threshold_expression 'I > 2\s(I)'
_cod_data_source_file c8dt04653k2.cif
_cod_data_source_block shelx_sq
_cod_depositor_comments 'Adding full bibliography for 7048637.cif.'
_cod_database_code 7048637
_shelx_shelxl_version_number 2018/3
_shelx_space_group_comment
;
The symmetry employed for this shelxl refinement is uniquely defined
by the following loop, which should always be used as a source of
symmetry information in preference to the above space-group names.
They are only intended as comments.
;
_shelx_estimated_absorpt_t_min 0.561
_shelx_estimated_absorpt_t_max 0.623

loop_
_space_group_symop_operation_xyz
'x, y, z'
'-x, -y, -z'

loop_
_atom_site_label
_atom_site_type_symbol
_atom_site_fract_x
_atom_site_fract_y
_atom_site_fract_z
_atom_site_U_iso_or_equiv
_atom_site_adp_type
_atom_site_occupancy
_atom_site_site_symmetry_order
_atom_site_calc_flag
_atom_site_refinement_flags_posn
_atom_site_refinement_flags_adp
_atom_site_refinement_flags_occupancy
_atom_site_disorder_assembly
_atom_site_disorder_group
Eu1 Eu 0.06734(2) 0.74216(2) 0.21058(2) 0.01235(5) Uani 1 1 d . U . . .
Eu2 Eu 0.52000(2) 0.75818(2) 0.28950(2) 0.01240(5) Uani 1 1 d . U . . .
N1 N -0.0881(8) 0.1445(4) 0.0278(2) 0.0353(14) Uani 0.813(4) 1 d D U P A 1
N2 N 0.5879(10) 1.3554(4) 0.4714(3) 0.0374(16) Uani 0.770(4) 1 d D U P B 1
N1' N -0.045(5) 0.1399(19) 0.0265(9) 0.040(4) Uani 0.187(4) 1 d D U P A 2
N2' N 0.619(4) 1.3591(17) 0.4718(8) 0.040(3) Uani 0.230(4) 1 d D U P B 2
O1 O 0.0519(3) 0.57738(15) 0.20104(14) 0.0309(5) Uani 1 1 d . U . . .
O2 O -0.2283(3) 0.67471(13) 0.21213(10) 0.0163(4) Uani 1 1 d . U . . .
O3 O -0.6095(3) 0.65319(13) 0.24139(10) 0.0160(4) Uani 1 1 d . U . . .
O4 O -0.6437(3) 0.66299(16) 0.12991(11) 0.0247(5) Uani 1 1 d . U . . .
O5 O -0.4323(5) 0.3113(3) 0.1304(3) 0.0662(11) Uani 0.813(4) 1 d . U P A 1
O5' O -0.0241(19) 0.2713(10) 0.1634(9) 0.045(2) Uani 0.187(4) 1 d . U P A 2
O6 O 0.6494(3) 0.83850(16) 0.36975(12) 0.0260(5) Uani 1 1 d . U . . .
O7 O 0.7855(3) 0.84713(13) 0.25814(10) 0.0162(4) Uani 1 1 d . U . . .
O8 O 1.1585(3) 0.82574(13) 0.28785(11) 0.0169(4) Uani 1 1 d . U . . .
O9 O 1.3315(3) 0.92321(15) 0.29821(14) 0.0305(5) Uani 1 1 d . U . . .
O10 O 0.5131(5) 1.1911(3) 0.3654(3) 0.0642(11) Uani 0.770(4) 1 d . U P B 1
O10' O 0.9139(16) 1.2310(8) 0.3335(7) 0.046(2) Uani 0.230(4) 1 d . U P B 2
O11 O 0.0115(3) 0.66610(14) 0.33282(11) 0.0221(4) Uani 1 1 d . U . . .
O12 O -0.2814(3) 0.63665(15) 0.36144(11) 0.0239(5) Uani 1 1 d . U . . .
O13 O 0.5109(3) 0.83347(14) 0.16695(11) 0.0219(4) Uani 1 1 d . U . . .
O14 O 0.2156(3) 0.86458(15) 0.13912(11) 0.0240(5) Uani 1 1 d . U . . .
O15 O -0.0867(3) 0.80322(18) 0.10831(12) 0.0331(5) Uani 1 1 d . U . . .
H15A H -0.186298 0.780868 0.112615 0.050 Uiso 1 1 d R U . . .
H15C H -0.010157 0.786948 0.071675 0.050 Uiso 1 1 d R U . . .
O16 O 0.3242(3) 0.69725(18) 0.39176(12) 0.0335(6) Uani 1 1 d . U . . .
H16A H 0.380378 0.688879 0.428001 0.050 Uiso 1 1 d R U . . .
H16B H 0.217508 0.736647 0.397861 0.050 Uiso 1 1 d R U . . .
C1 C -0.1247(4) 0.5937(2) 0.20154(16) 0.0201(6) Uani 1 1 d . U . . .
C2 C -0.2133(4) 0.5191(2) 0.18718(19) 0.0266(7) Uani 1 1 d . U . . .
C3 C -0.0962(5) 0.4295(3) 0.1821(2) 0.0419(9) Uani 1 1 d . U . . .
H3 H 0.030822 0.417431 0.191196 0.050 Uiso 1 1 calc R U . . .
C4 C -0.1618(6) 0.3580(3) 0.1640(3) 0.0513(10) Uani 1 1 d . U . . .
H4 H -0.081304 0.297514 0.161813 0.062 Uiso 0.813(4) 1 calc R U P A 1
C5 C -0.3473(5) 0.3763(3) 0.1492(3) 0.0477(10) Uani 1 1 d . U . . .
H5 H -0.391871 0.328460 0.135552 0.057 Uiso 0.187(4) 1 calc R U P A 2
C6 C -0.4682(5) 0.4645(3) 0.1541(2) 0.0375(8) Uani 1 1 d . U . . .
H6 H -0.594175 0.476159 0.143968 0.045 Uiso 1 1 calc R U . . .
C7 C -0.4034(4) 0.5357(2) 0.17419(18) 0.0242(6) Uani 1 1 d . U . . .
C8 C -0.5560(4) 0.6248(2) 0.18029(16) 0.0188(6) Uani 1 1 d . U . . .
C9 C -0.3134(6) 0.2270(3) 0.1129(3) 0.0454(11) Uani 0.813(4) 1 d D U P A 1
C10 C -0.1992(7) 0.2260(3) 0.0479(3) 0.0440(11) Uani 0.813(4) 1 d D U P A 1
H10 H -0.198280 0.283439 0.016614 0.053 Uiso 0.813(4) 1 calc R U P A 1
C11 C -0.0933(8) 0.0634(3) 0.0736(3) 0.0308(13) Uani 0.813(4) 1 d D U P A 1
H11 H -0.011631 0.006552 0.061729 0.037 Uiso 0.813(4) 1 calc R U P A 1
C13 C -0.2143(8) 0.0613(3) 0.1372(3) 0.0400(15) Uani 0.813(4) 1 d D U P A 1
H13 H -0.221412 0.002916 0.166290 0.048 Uiso 0.813(4) 1 calc R U P A 1
C14 C -0.3243(7) 0.1437(3) 0.1583(3) 0.0483(12) Uani 0.813(4) 1 d D U P A 1
H14 H -0.404718 0.143342 0.202321 0.058 Uiso 0.813(4) 1 calc R U P A 1
C15 C 0.7494(4) 0.8763(2) 0.31927(16) 0.0177(6) Uani 1 1 d . U . . .
C16 C 0.8076(4) 0.9655(2) 0.32456(17) 0.0235(6) Uani 1 1 d . U . . .
C17 C 0.6530(5) 1.0374(3) 0.3436(2) 0.0367(8) Uani 1 1 d . U . . .
H17 H 0.528417 1.025878 0.353735 0.044 Uiso 1 1 calc R U . . .
C18 C 0.6812(5) 1.1259(3) 0.3477(3) 0.0455(9) Uani 1 1 d . U . . .
H18 H 0.575653 1.174248 0.360538 0.055 Uiso 0.230(4) 1 calc R U P B 2
C19 C 0.8635(5) 1.1434(3) 0.3332(3) 0.0464(9) Uani 1 1 d . U . . .
H19 H 0.882215 1.203886 0.335043 0.056 Uiso 0.770(4) 1 calc R U P B 1
C20 C 1.0178(5) 1.0717(2) 0.3159(2) 0.0372(8) Uani 1 1 d . U . . .
H20 H 1.141913 1.083782 0.306629 0.045 Uiso 1 1 calc R U . . .
C21 C 0.9942(4) 0.9819(2) 0.31183(18) 0.0245(6) Uani 1 1 d . U . . .
C22 C 1.1719(4) 0.9069(2) 0.29774(16) 0.0187(6) Uani 1 1 d . U . . .
C23 C 0.5300(7) 1.2748(3) 0.3849(3) 0.0451(12) Uani 0.770(4) 1 d D U P B 1
C24 C 0.5790(7) 1.2744(3) 0.4504(3) 0.0419(11) Uani 0.770(4) 1 d D U P B 1
H24 H 0.606859 1.216522 0.481105 0.050 Uiso 0.770(4) 1 calc R U P B 1
C26 C 0.5463(8) 1.4373(4) 0.4267(3) 0.0297(15) Uani 0.770(4) 1 d D U P B 1
H26 H 0.558045 1.493828 0.439620 0.036 Uiso 0.770(4) 1 calc R U P B 1
C27 C 0.4869(10) 1.4408(4) 0.3625(3) 0.0423(18) Uani 0.770(4) 1 d D U P B 1
H27 H 0.451404 1.499610 0.333728 0.051 Uiso 0.770(4) 1 calc R U P B 1
C28 C 0.4797(8) 1.3587(3) 0.3408(3) 0.0480(12) Uani 0.770(4) 1 d D U P B 1
H28 H 0.441278 1.359830 0.296796 0.058 Uiso 0.770(4) 1 calc R U P B 1
C29 C -0.1132(4) 0.6261(2) 0.37255(15) 0.0181(6) Uani 1 1 d . U . . .
C30 C -0.0546(4) 0.5613(2) 0.43873(16) 0.0194(6) Uani 1 1 d . U . . .
C31 C -0.0580(5) 0.5982(2) 0.49990(17) 0.0276(7) Uani 1 1 d . U . . .
H31 H -0.096890 0.663980 0.500379 0.033 Uiso 1 1 d R U . . .
C32 C -0.1179(12) 0.7040(5) 0.5045(4) 0.0399(16) Uani 0.5 1 d . U P . .
C33 C -0.1137(15) 0.7376(6) 0.5642(5) 0.055(2) Uani 0.5 1 d . U P . .
C34 C 0.0024(5) 0.4643(2) 0.43815(18) 0.0283(7) Uani 1 1 d . U . . .
H34 H 0.003720 0.439587 0.396651 0.034 Uiso 1 1 d R U . . .
C35 C 0.3849(4) 0.87415(19) 0.12747(15) 0.0171(6) Uani 1 1 d . U . . .
C36 C 0.4450(4) 0.9390(2) 0.06133(15) 0.0188(6) Uani 1 1 d . U . . .
C37 C 0.4023(5) 1.0360(2) 0.06147(18) 0.0271(7) Uani 1 1 d . U . . .
H37 H 0.336261 1.060591 0.102781 0.033 Uiso 1 1 d R U . . .
C38 C 0.3014(12) 1.0797(5) 0.1277(4) 0.0400(17) Uani 0.5 1 d . U P . .
C39 C 0.2566(14) 1.1753(6) 0.1253(4) 0.053(2) Uani 0.5 1 d . U P . .
C40 C 0.5434(5) 0.9015(2) 0.00039(17) 0.0263(7) Uani 1 1 d . U . . .
H40 H 0.573154 0.835606 0.000190 0.032 Uiso 1 1 d R U . . .
C9' C -0.069(3) 0.2034(11) 0.1324(8) 0.042(3) Uani 0.187(4) 1 d D U P A 2
C10' C -0.014(3) 0.2075(12) 0.0605(9) 0.042(3) Uani 0.187(4) 1 d D U P A 2
H10' H 0.044805 0.256258 0.034468 0.051 Uiso 0.187(4) 1 calc R U P A 2
C11' C -0.132(5) 0.0696(17) 0.0652(11) 0.036(4) Uani 0.187(4) 1 d D U P A 2
H11' H -0.172215 0.029122 0.041715 0.043 Uiso 0.187(4) 1 calc R U P A 2
C13' C -0.160(4) 0.0580(13) 0.1381(11) 0.040(3) Uani 0.187(4) 1 d D U P A 2
H13' H -0.185554 0.000698 0.164819 0.047 Uiso 0.187(4) 1 calc R U P A 2
C14' C -0.151(3) 0.1309(12) 0.1717(9) 0.046(3) Uani 0.187(4) 1 d D U P A 2
H14' H -0.200092 0.131266 0.220164 0.056 Uiso 0.187(4) 1 calc R U P A 2
C23' C 0.7707(19) 1.2975(8) 0.3656(7) 0.039(2) Uani 0.230(4) 1 d D U P B 2
C24' C 0.755(2) 1.2934(9) 0.4378(7) 0.042(3) Uani 0.230(4) 1 d D U P B 2
H24' H 0.836769 1.245127 0.463968 0.051 Uiso 0.230(4) 1 calc R U P B 2
C26' C 0.503(3) 1.4300(14) 0.4330(10) 0.035(4) Uani 0.230(4) 1 d D U P B 2
H26' H 0.403856 1.472809 0.456401 0.041 Uiso 0.230(4) 1 calc R U P B 2
C27' C 0.530(4) 1.4391(15) 0.3603(10) 0.042(3) Uani 0.230(4) 1 d D U P B 2
H27' H 0.460968 1.492605 0.333514 0.050 Uiso 0.230(4) 1 calc R U P B 2
C28' C 0.657(2) 1.3700(10) 0.3267(7) 0.045(3) Uani 0.230(4) 1 d D U P B 2
H28' H 0.665655 1.372278 0.277398 0.054 Uiso 0.230(4) 1 calc R U P B 2
C32' C 0.0149(13) 0.4212(5) 0.3711(4) 0.0412(17) Uani 0.5 1 d . U P . .
C33' C 0.0664(15) 0.3249(6) 0.3727(5) 0.056(2) Uani 0.5 1 d . U P . .
C38' C 0.5948(11) 0.7957(5) -0.0036(4) 0.0384(16) Uani 0.5 1 d . U P . .
C39' C 0.6985(14) 0.7618(6) -0.0635(5) 0.052(2) Uani 0.5 1 d . U P . .

loop_
_atom_site_aniso_label
_atom_site_aniso_U_11
_atom_site_aniso_U_22
_atom_site_aniso_U_33
_atom_site_aniso_U_23
_atom_site_aniso_U_13
_atom_site_aniso_U_12
Eu1 0.00972(8) 0.01325(8) 0.01366(8) 0.00094(5) -0.00216(5) -0.00370(5)
Eu2 0.00987(8) 0.01330(8) 0.01373(8) 0.00090(5) -0.00272(5) -0.00348(5)
N1 0.039(3) 0.030(2) 0.034(2) -0.0017(17) -0.0042(18) -0.007(2)
N2 0.044(3) 0.031(2) 0.035(2) 0.000(2) -0.006(2) -0.007(2)
N1' 0.040(6) 0.032(6) 0.048(6) -0.009(5) -0.006(5) -0.006(5)
N2' 0.043(6) 0.029(5) 0.049(5) -0.015(5) -0.004(5) -0.006(5)
O1 0.0155(10) 0.0232(11) 0.0566(15) -0.0135(11) -0.0073(10) -0.0019(8)
O2 0.0137(9) 0.0138(9) 0.0211(10) -0.0042(8) -0.0014(8) -0.0026(7)
O3 0.0119(9) 0.0153(9) 0.0205(10) -0.0039(8) -0.0008(7) -0.0029(7)
O4 0.0218(10) 0.0312(12) 0.0217(11) -0.0066(9) -0.0036(9) -0.0045(9)
O5 0.0382(18) 0.0434(19) 0.132(3) -0.056(2) -0.0040(19) -0.0106(15)
O5' 0.034(4) 0.032(4) 0.076(5) -0.027(4) -0.011(4) -0.004(4)
O6 0.0228(11) 0.0328(12) 0.0229(11) -0.0053(9) 0.0008(9) -0.0092(9)
O7 0.0122(9) 0.0164(9) 0.0206(10) -0.0042(8) -0.0046(8) -0.0018(7)
O8 0.0145(9) 0.0156(10) 0.0214(10) -0.0033(8) -0.0049(8) -0.0025(7)
O9 0.0180(11) 0.0232(11) 0.0551(15) -0.0135(11) -0.0105(10) -0.0041(9)
O10 0.0346(18) 0.043(2) 0.125(3) -0.053(2) -0.0174(19) 0.0089(15)
O10' 0.039(4) 0.028(4) 0.073(5) -0.023(4) -0.002(4) -0.004(3)
O11 0.0185(10) 0.0259(11) 0.0197(10) 0.0102(8) -0.0045(8) -0.0103(8)
O12 0.0153(10) 0.0278(11) 0.0256(11) 0.0104(9) -0.0076(8) -0.0064(8)
O13 0.0178(10) 0.0262(11) 0.0185(10) 0.0094(8) -0.0069(8) -0.0057(8)
O14 0.0182(10) 0.0266(11) 0.0259(11) 0.0101(9) -0.0061(8) -0.0110(8)
O15 0.0255(11) 0.0510(15) 0.0246(12) 0.0098(11) -0.0118(9) -0.0180(10)
O16 0.0172(10) 0.0518(15) 0.0245(12) 0.0115(11) -0.0020(9) -0.0084(10)
C1 0.0149(13) 0.0175(14) 0.0267(15) -0.0039(12) 0.0008(11) -0.0041(11)
C2 0.0166(14) 0.0216(15) 0.0436(19) -0.0135(14) -0.0017(13) -0.0032(11)
C3 0.0223(16) 0.0287(18) 0.078(3) -0.0242(18) -0.0063(17) -0.0003(13)
C4 0.0337(19) 0.0292(18) 0.096(3) -0.032(2) -0.0082(19) -0.0003(15)
C5 0.0303(18) 0.0353(19) 0.087(3) -0.0378(19) -0.0002(18) -0.0093(15)
C6 0.0210(15) 0.0345(18) 0.065(2) -0.0302(17) -0.0008(15) -0.0073(13)
C7 0.0176(14) 0.0231(15) 0.0330(17) -0.0111(13) 0.0014(12) -0.0054(12)
C8 0.0130(13) 0.0200(14) 0.0268(16) -0.0074(12) 0.0010(11) -0.0098(11)
C9 0.038(2) 0.032(2) 0.075(3) -0.031(2) -0.002(2) -0.0094(18)
C10 0.041(2) 0.023(2) 0.067(3) -0.003(2) -0.006(2) -0.0100(18)
C11 0.043(3) 0.022(2) 0.029(2) -0.0066(18) -0.011(2) -0.004(2)
C13 0.050(4) 0.037(2) 0.033(2) -0.003(2) -0.003(2) -0.013(2)
C14 0.052(3) 0.050(3) 0.049(3) -0.027(2) 0.005(2) -0.018(2)
C15 0.0109(12) 0.0184(14) 0.0249(15) -0.0069(12) -0.0078(11) 0.0017(10)
C16 0.0193(14) 0.0216(15) 0.0319(17) -0.0108(13) -0.0062(12) -0.0019(11)
C17 0.0193(15) 0.0349(18) 0.062(2) -0.0290(17) -0.0080(15) 0.0013(13)
C18 0.0292(18) 0.0333(19) 0.079(3) -0.0339(18) -0.0108(17) 0.0052(14)
C19 0.0374(19) 0.0253(17) 0.083(3) -0.0260(18) -0.0128(19) -0.0031(14)
C20 0.0261(16) 0.0250(17) 0.066(2) -0.0168(16) -0.0108(16) -0.0052(13)
C21 0.0189(14) 0.0216(15) 0.0363(17) -0.0107(13) -0.0077(12) -0.0027(12)
C22 0.0177(14) 0.0166(14) 0.0234(15) -0.0029(11) -0.0051(11) -0.0050(11)
C23 0.033(2) 0.033(2) 0.074(3) -0.034(2) -0.008(2) 0.0040(18)
C24 0.038(2) 0.023(2) 0.063(3) -0.003(2) -0.016(2) -0.0001(18)
C26 0.036(3) 0.021(2) 0.031(2) -0.0075(19) 0.002(2) -0.007(2)
C27 0.053(4) 0.034(3) 0.034(3) -0.005(2) -0.003(2) 0.000(3)
C28 0.048(3) 0.051(3) 0.043(3) -0.022(2) -0.008(2) 0.007(2)
C29 0.0170(13) 0.0166(13) 0.0190(14) 0.0025(11) -0.0046(11) -0.0030(10)
C30 0.0125(13) 0.0228(14) 0.0204(14) 0.0077(11) -0.0025(11) -0.0076(11)
C31 0.0326(17) 0.0207(15) 0.0260(16) 0.0059(13) -0.0087(13) -0.0034(12)
C32 0.061(4) 0.021(3) 0.035(4) 0.002(3) -0.015(3) -0.002(3)
C33 0.084(6) 0.035(4) 0.045(5) -0.003(4) -0.020(4) -0.002(4)
C34 0.0342(17) 0.0262(16) 0.0234(16) 0.0040(13) -0.0100(13) -0.0064(13)
C35 0.0180(13) 0.0166(13) 0.0168(14) 0.0013(11) -0.0038(11) -0.0058(11)
C36 0.0140(13) 0.0224(14) 0.0194(14) 0.0079(11) -0.0083(11) -0.0071(11)
C37 0.0281(16) 0.0268(16) 0.0226(16) 0.0035(13) 0.0013(13) -0.0081(13)
C38 0.049(4) 0.033(3) 0.027(3) -0.006(3) 0.011(3) 0.000(3)
C39 0.072(5) 0.037(4) 0.038(4) -0.004(3) 0.012(4) -0.006(4)
C40 0.0295(16) 0.0212(15) 0.0261(16) 0.0061(13) -0.0048(13) -0.0085(12)
C9' 0.036(5) 0.030(5) 0.062(5) -0.020(5) -0.006(5) -0.004(4)
C10' 0.038(5) 0.031(5) 0.056(5) -0.011(5) -0.007(5) -0.001(5)
C11' 0.034(6) 0.030(6) 0.047(6) -0.009(6) -0.016(6) -0.005(5)
C13' 0.038(6) 0.031(5) 0.054(6) -0.015(5) -0.008(5) -0.008(5)
C14' 0.042(5) 0.035(5) 0.061(5) -0.018(5) -0.002(5) -0.003(5)
C23' 0.038(4) 0.022(4) 0.058(5) -0.016(4) -0.005(4) -0.006(4)
C24' 0.040(5) 0.028(4) 0.058(5) -0.012(4) -0.004(4) -0.004(4)
C26' 0.037(6) 0.023(5) 0.044(6) -0.008(5) 0.002(5) -0.011(5)
C27' 0.042(6) 0.031(5) 0.050(6) -0.013(5) -0.005(5) 0.001(5)
C28' 0.048(5) 0.032(5) 0.054(5) -0.018(4) -0.007(5) 0.000(4)
C32' 0.066(4) 0.030(3) 0.029(3) -0.007(3) -0.010(3) -0.009(3)
C33' 0.089(6) 0.035(4) 0.045(5) -0.003(4) -0.020(4) -0.009(4)
C38' 0.049(4) 0.021(3) 0.035(4) 0.002(3) 0.007(3) -0.003(3)
C39' 0.068(5) 0.029(4) 0.048(5) -0.005(3) 0.006(4) -0.003(4)

loop_
_atom_type_symbol
_atom_type_description
_atom_type_scat_dispersion_real
_atom_type_scat_dispersion_imag
_atom_type_scat_source
C C 0.0033 0.0016 'International Tables Vol C Tables 4.2.6.8 and 6.1.1.4'
H H 0.0000 0.0000 'International Tables Vol C Tables 4.2.6.8 and 6.1.1.4'
N N 0.0061 0.0033 'International Tables Vol C Tables 4.2.6.8 and 6.1.1.4'
O O 0.0106 0.0060 'International Tables Vol C Tables 4.2.6.8 and 6.1.1.4'
Eu Eu -0.1578 3.6682 'International Tables Vol C Tables 4.2.6.8 and 6.1.1.4'

loop_
_geom_angle_atom_site_label_1
_geom_angle_atom_site_label_2
_geom_angle_atom_site_label_3
_geom_angle
_geom_angle_site_symmetry_1
_geom_angle_site_symmetry_3
O15 Eu1 O8 129.07(8) . 1_455
O15 Eu1 O7 78.65(8) . 1_455
O8 Eu1 O7 72.07(6) 1_455 1_455
O15 Eu1 O14 70.92(7) . .
O8 Eu1 O14 71.70(7) 1_455 .
O7 Eu1 O14 95.83(7) 1_455 .
O15 Eu1 O11 142.00(7) . .
O8 Eu1 O11 69.59(7) 1_455 .
O7 Eu1 O11 77.78(7) 1_455 .
O14 Eu1 O11 140.85(7) . .
O15 Eu1 O1 90.73(8) . .
O8 Eu1 O1 139.98(7) 1_455 .
O7 Eu1 O1 119.44(7) 1_455 .
O14 Eu1 O1 136.52(8) . .
O11 Eu1 O1 75.68(8) . .
O15 Eu1 O3 139.07(7) . 1_655
O8 Eu1 O3 72.14(6) 1_455 1_655
O7 Eu1 O3 140.25(6) 1_455 1_655
O14 Eu1 O3 88.92(6) . 1_655
O11 Eu1 O3 74.02(6) . 1_655
O1 Eu1 O3 79.80(6) . 1_655
O15 Eu1 O4 88.07(8) . 1_655
O8 Eu1 O4 111.70(7) 1_455 1_655
O7 Eu1 O4 164.59(7) 1_455 1_655
O14 Eu1 O4 72.20(7) . 1_655
O11 Eu1 O4 117.63(7) . 1_655
O1 Eu1 O4 67.99(7) . 1_655
O3 Eu1 O4 51.38(7) 1_655 1_655
O15 Eu1 O2 66.61(7) . .
O8 Eu1 O2 134.37(7) 1_455 .
O7 Eu1 O2 70.62(6) 1_455 .
O14 Eu1 O2 137.12(6) . .
O11 Eu1 O2 77.61(6) . .
O1 Eu1 O2 51.02(6) . .
O3 Eu1 O2 127.88(6) 1_655 .
O4 Eu1 O2 111.30(7) 1_655 .
O15 Eu1 C8 113.36(9) . 1_655
O8 Eu1 C8 94.85(7) 1_455 1_655
O7 Eu1 C8 166.45(7) 1_455 1_655
O14 Eu1 C8 82.96(7) . 1_655
O11 Eu1 C8 94.59(8) . 1_655
O1 Eu1 C8 68.36(7) . 1_655
O3 Eu1 C8 26.57(7) 1_655 1_655
O4 Eu1 C8 25.32(8) 1_655 1_655
O2 Eu1 C8 119.08(7) . 1_655
O15 Eu1 C1 76.68(8) . .
O8 Eu1 C1 145.69(8) 1_455 .
O7 Eu1 C1 95.83(7) 1_455 .
O14 Eu1 C1 142.50(8) . .
O11 Eu1 C1 76.56(8) . .
O1 Eu1 C1 25.16(7) . .
O3 Eu1 C1 104.09(7) 1_655 .
O4 Eu1 C1 88.59(7) 1_655 .
O2 Eu1 C1 25.93(7) . .
C8 Eu1 C1 93.20(8) 1_655 .
O15 Eu1 Eu2 140.14(5) . .
O8 Eu1 Eu2 38.87(4) 1_455 .
O7 Eu1 Eu2 110.90(4) 1_455 .
O14 Eu1 Eu2 69.65(5) . .
O11 Eu1 Eu2 76.69(5) . .
O1 Eu1 Eu2 114.24(5) . .
O3 Eu1 Eu2 35.31(4) 1_655 .
O4 Eu1 Eu2 74.65(5) 1_655 .
O2 Eu1 Eu2 153.17(4) . .
C8 Eu1 Eu2 55.99(6) 1_655 .
C1 Eu1 Eu2 136.70(6) . .
O15 Eu1 H15A 16.8 . .
O8 Eu1 H15A 137.4 1_455 .
O7 Eu1 H15A 73.6 1_455 .
O14 Eu1 H15A 87.5 . .
O11 Eu1 H15A 125.8 . .
O1 Eu1 H15A 79.8 . .
O3 Eu1 H15A 146.1 1_655 .
O4 Eu1 H15A 95.7 1_655 .
O2 Eu1 H15A 49.8 . .
C8 Eu1 H15A 119.7 1_655 .
C1 Eu1 H15A 62.1 . .
Eu2 Eu1 H15A 156.9 . .
O15 Eu1 H15C 16.8 . .
O8 Eu1 H15C 134.0 1_455 .
O7 Eu1 H15C 95.2 1_455 .
O14 Eu1 H15C 65.8 . .
O11 Eu1 H15C 152.4 . .
O1 Eu1 H15C 85.2 . .
O3 Eu1 H15C 122.3 1_655 .
O4 Eu1 H15C 71.3 1_655 .
O2 Eu1 H15C 74.9 . .
C8 Eu1 H15C 96.6 1_655 .
C1 Eu1 H15C 77.7 . .
Eu2 Eu1 H15C 130.0 . .
H15A Eu1 H15C 29.0 . .
O16 Eu2 O2 129.25(8) . 1_655
O16 Eu2 O3 78.86(8) . 1_655
O2 Eu2 O3 71.99(6) 1_655 1_655
O16 Eu2 O12 70.98(7) . 1_655
O2 Eu2 O12 71.98(7) 1_655 1_655
O3 Eu2 O12 96.22(7) 1_655 1_655
O16 Eu2 O13 141.97(7) . .
O2 Eu2 O13 69.28(7) 1_655 .
O3 Eu2 O13 77.41(7) 1_655 .
O12 Eu2 O13 140.81(7) 1_655 .
O16 Eu2 O9 90.90(8) . 1_455
O2 Eu2 O9 139.60(7) 1_655 1_455
O3 Eu2 O9 119.34(7) 1_655 1_455
O12 Eu2 O9 136.47(8) 1_655 1_455
O13 Eu2 O9 75.65(8) . 1_455
O16 Eu2 O7 139.41(7) . .
O2 Eu2 O7 71.81(6) 1_655 .
O3 Eu2 O7 139.74(6) 1_655 .
O12 Eu2 O7 88.89(6) 1_655 .
O13 Eu2 O7 73.82(6) . .
O9 Eu2 O7 79.81(6) 1_455 .
O16 Eu2 O6 88.32(8) . .
O2 Eu2 O6 111.70(7) 1_655 .
O3 Eu2 O6 165.12(7) 1_655 .
O12 Eu2 O6 72.22(7) 1_655 .
O13 Eu2 O6 117.47(7) . .
O9 Eu2 O6 67.89(7) 1_455 .
O7 Eu2 O6 51.49(6) . .
O16 Eu2 O8 66.49(7) . 1_455
O2 Eu2 O8 134.46(7) 1_655 1_455
O3 Eu2 O8 70.76(6) 1_655 1_455
O12 Eu2 O8 137.11(6) 1_655 1_455
O13 Eu2 O8 77.79(6) . 1_455
O9 Eu2 O8 50.96(6) 1_455 1_455
O7 Eu2 O8 127.85(6) . 1_455
O6 Eu2 O8 111.09(7) . 1_455
O16 Eu2 C15 113.61(8) . .
O2 Eu2 C15 94.72(7) 1_655 .
O3 Eu2 C15 166.14(7) 1_655 .
O12 Eu2 C15 82.95(7) 1_655 .
O13 Eu2 C15 94.45(8) . .
O9 Eu2 C15 68.27(7) 1_455 .
O7 Eu2 C15 26.69(7) . .
O6 Eu2 C15 25.31(8) . .
O8 Eu2 C15 118.91(7) 1_455 .
O16 Eu2 C22 76.79(8) . 1_455
O2 Eu2 C22 145.43(7) 1_655 1_455
O3 Eu2 C22 95.86(7) 1_655 1_455
O12 Eu2 C22 142.51(8) 1_655 1_455
O13 Eu2 C22 76.57(8) . 1_455
O9 Eu2 C22 25.12(7) 1_455 1_455
O7 Eu2 C22 104.04(7) . 1_455
O6 Eu2 C22 88.45(7) . 1_455
O8 Eu2 C22 25.90(7) 1_455 1_455
C15 Eu2 C22 93.06(8) . 1_455
O16 Eu2 Eu1 77.45(6) . .
O2 Eu2 Eu1 100.63(5) 1_655 .
O3 Eu2 Eu1 37.33(4) 1_655 .
O12 Eu2 Eu1 128.56(5) 1_655 .
O13 Eu2 Eu1 65.67(5) . .
O9 Eu2 Eu1 82.02(5) 1_455 .
O7 Eu2 Eu1 138.53(4) . .
O6 Eu2 Eu1 146.51(5) . .
O8 Eu2 Eu1 35.42(4) 1_455 .
C15 Eu2 Eu1 147.92(5) . .
C22 Eu2 Eu1 58.98(6) 1_455 .
O16 Eu2 H16A 16.8 . .
O2 Eu2 H16A 126.3 1_655 .
O3 Eu2 H16A 92.2 1_655 .
O12 Eu2 H16A 58.9 1_655 .
O13 Eu2 H16A 157.9 . .
O9 Eu2 H16A 93.2 1_455 .
O7 Eu2 H16A 123.6 . .
O6 Eu2 H16A 73.9 . .
O8 Eu2 H16A 80.4 1_455 .
C15 Eu2 H16A 99.1 . .
C22 Eu2 H16A 85.3 1_455 .
Eu1 Eu2 H16A 94.2 . .
O16 Eu2 H16B 16.8 . .
O2 Eu2 H16B 143.7 1_655 .
O3 Eu2 H16B 81.7 1_655 .
O12 Eu2 H16B 86.9 1_655 .
O13 Eu2 H16B 129.1 . .
O9 Eu2 H16B 75.3 1_455 .
O7 Eu2 H16B 138.5 . .
O6 Eu2 H16B 88.2 . .
O8 Eu2 H16B 51.5 1_455 .
C15 Eu2 H16B 112.0 . .
C22 Eu2 H16B 60.0 1_455 .
Eu1 Eu2 H16B 69.6 . .
H16A Eu2 H16B 29.0 . .
C11 N1 C10 117.8(4) . .
C26 N2 C24 118.1(4) . .
C11' N1' C10' 119.3(8) . .
C24' N2' C26' 119.4(8) . .
C1 O1 Eu1 96.41(17) . .
C1 O2 Eu2 145.26(18) . 1_455
C1 O2 Eu1 92.06(16) . .
Eu2 O2 Eu1 105.85(7) 1_455 .
C8 O3 Eu2 127.83(16) . 1_455
C8 O3 Eu1 92.88(16) . 1_455
Eu2 O3 Eu1 107.36(7) 1_455 1_455
C8 O4 Eu1 92.63(17) . 1_455
C9 O5 C5 117.4(3) . .
C9' O5' C4 115.4(13) . .
C15 O6 Eu2 92.60(17) . .
C15 O7 Eu1 127.94(16) . 1_655
C15 O7 Eu2 92.71(16) . .
Eu1 O7 Eu2 107.55(7) 1_655 .
C22 O8 Eu1 144.90(18) . 1_655
C22 O8 Eu2 91.95(16) . 1_655
Eu1 O8 Eu2 105.71(7) 1_655 1_655
C22 O9 Eu2 96.46(17) . 1_655
C18 O10 C23 117.4(4) . .
C23' O10' C19 115.1(10) . .
C29 O11 Eu1 137.87(18) . .
C29 O12 Eu2 132.26(18) . 1_455
C35 O13 Eu2 137.45(18) . .
C35 O14 Eu1 131.84(18) . .
Eu1 O15 H15A 109.4 . .
Eu1 O15 H15C 109.3 . .
H15A O15 H15C 109.5 . .
Eu2 O16 H16A 109.3 . .
Eu2 O16 H16B 109.4 . .
H16A O16 H16B 109.5 . .
O1 C1 O2 120.2(3) . .
O1 C1 C2 119.6(3) . .
O2 C1 C2 120.2(2) . .
O1 C1 Eu1 58.42(15) . .
O2 C1 Eu1 62.01(14) . .
C2 C1 Eu1 172.8(2) . .
C3 C2 C7 118.4(3) . .
C3 C2 C1 117.6(3) . .
C7 C2 C1 123.8(3) . .
C4 C3 C2 121.7(3) . .
C4 C3 H3 119.1 . .
C2 C3 H3 119.1 . .
C3 C4 C5 119.2(3) . .
C3 C4 O5' 113.5(6) . .
C5 C4 O5' 127.3(6) . .
C3 C4 H4 120.4 . .
C5 C4 H4 120.4 . .
C4 C5 C6 120.7(3) . .
C4 C5 O5 125.4(3) . .
C6 C5 O5 113.9(3) . .
C4 C5 H5 119.7 . .
C6 C5 H5 119.7 . .
C5 C6 C7 120.1(3) . .
C5 C6 H6 120.0 . .
C7 C6 H6 120.0 . .
C6 C7 C2 119.9(3) . .
C6 C7 C8 112.9(3) . .
C2 C7 C8 127.2(3) . .
O4 C8 O3 120.7(3) . .
O4 C8 C7 120.0(3) . .
O3 C8 C7 118.8(3) . .
O4 C8 Eu1 62.05(15) . 1_455
O3 C8 Eu1 60.55(13) . 1_455
C7 C8 Eu1 158.37(19) . 1_455
C14 C9 C10 120.5(4) . .
C14 C9 O5 119.3(4) . .
C10 C9 O5 119.9(4) . .
N1 C10 C9 121.5(4) . .
N1 C10 H10 119.2 . .
C9 C10 H10 119.2 . .
N1 C11 C13 122.0(4) . .
N1 C11 H11 119.0 . .
C13 C11 H11 119.0 . .
C14 C13 C11 120.3(4) . .
C14 C13 H13 119.8 . .
C11 C13 H13 119.8 . .
C13 C14 C9 117.7(4) . .
C13 C14 H14 121.1 . .
C9 C14 H14 121.1 . .
O6 C15 O7 120.8(3) . .
O6 C15 C16 120.2(3) . .
O7 C15 C16 118.5(3) . .
O6 C15 Eu2 62.09(15) . .
O7 C15 Eu2 60.59(13) . .
C16 C15 Eu2 158.38(19) . .
C17 C16 C21 119.7(3) . .
C17 C16 C15 113.1(3) . .
C21 C16 C15 127.3(3) . .
C18 C17 C16 120.4(3) . .
C18 C17 H17 119.8 . .
C16 C17 H17 119.8 . .
C19 C18 C17 120.2(3) . .
C19 C18 O10 125.9(3) . .
C17 C18 O10 113.8(3) . .
C19 C18 H18 119.9 . .
C17 C18 H18 119.9 . .
C20 C19 C18 119.6(3) . .
C20 C19 O10' 113.8(5) . .
C18 C19 O10' 126.6(5) . .
C20 C19 H19 120.2 . .
C18 C19 H19 120.2 . .
C19 C20 C21 121.5(3) . .
C19 C20 H20 119.3 . .
C21 C20 H20 119.3 . .
C20 C21 C16 118.6(3) . .
C20 C21 C22 117.4(3) . .
C16 C21 C22 123.9(3) . .
O9 C22 O8 120.3(3) . .
O9 C22 C21 119.7(2) . .
O8 C22 C21 120.0(2) . .
O9 C22 Eu2 58.42(15) . 1_655
O8 C22 Eu2 62.15(14) . 1_655
C21 C22 Eu2 172.7(2) . 1_655
C28 C23 C24 120.4(4) . .
C28 C23 O10 118.7(4) . .
C24 C23 O10 120.6(4) . .
N2 C24 C23 121.3(4) . .
N2 C24 H24 119.3 . .
C23 C24 H24 119.3 . .
N2 C26 C27 122.1(5) . .
N2 C26 H26 119.0 . .
C27 C26 H26 119.0 . .
C28 C27 C26 119.9(5) . .
C28 C27 H27 120.0 . .
C26 C27 H27 120.0 . .
C27 C28 C23 118.0(4) . .
C27 C28 H28 121.0 . .
C23 C28 H28 121.0 . .
O12 C29 O11 125.0(3) . .
O12 C29 C30 117.7(2) . .
O11 C29 C30 117.3(2) . .
C34 C30 C31 120.1(3) . .
C34 C30 C29 119.4(3) . .
C31 C30 C29 120.5(3) . .
C30 C31 C34 119.6(3) . 2_566
C30 C31 C32 123.2(4) . .
C34 C31 C32 117.3(4) 2_566 .
C30 C31 H31 120.2 . .
C34 C31 H31 120.2 2_566 .
C32 C31 H31 3.0 . .
C33 C32 C31 121.6(6) . .
C33 C32 H31 126.4 . .
C31 C32 H31 4.8 . .
C32 C33 C33' 121.2(8) . 2_566
C30 C34 C31 120.3(3) . 2_566
C30 C34 C32' 121.7(4) . .
C31 C34 C32' 117.9(4) 2_566 .
C30 C34 H34 119.8 . .
C31 C34 H34 119.9 2_566 .
C32' C34 H34 2.9 . .
O14 C35 O13 125.0(2) . .
O14 C35 C36 117.8(2) . .
O13 C35 C36 117.1(2) . .
C37 C36 C40 120.2(3) . .
C37 C36 C35 119.5(3) . .
C40 C36 C35 120.3(3) . .
C36 C37 C40 120.4(3) . 2_675
C36 C37 C38 122.0(4) . .
C40 C37 C38 117.5(4) 2_675 .
C36 C37 H37 119.7 . .
C40 C37 H37 119.9 2_675 .
C38 C37 H37 2.9 . .
C39 C38 C37 120.4(6) . .
C39 C38 H37 123.9 . .
C37 C38 H37 4.7 . .
C38 C39 C39' 122.6(7) . 2_675
C36 C40 C37 119.3(3) . 2_675
C36 C40 C38' 123.0(4) . .
C37 C40 C38' 117.6(4) 2_675 .
C36 C40 H40 120.4 . .
C37 C40 H40 120.2 2_675 .
C38' C40 H40 2.6 . .
C10' C9' C14' 120.9(9) . .
C10' C9' O5' 116.3(13) . .
C14' C9' O5' 122.6(13) . .
C9' C10' N1' 119.7(9) . .
C9' C10' H10' 120.1 . .
N1' C10' H10' 120.1 . .
N1' C11' C13' 120.2(9) . .
N1' C11' H11' 119.9 . .
C13' C11' H11' 119.9 . .
C11' C13' C14' 119.4(8) . .
C11' C13' H13' 120.3 . .
C14' C13' H13' 120.3 . .
C13' C14' C9' 118.3(9) . .
C13' C14' H14' 120.9 . .
C9' C14' H14' 120.9 . .
C28' C23' C24' 120.1(7) . .
C28' C23' O10' 121.9(11) . .
C24' C23' O10' 117.9(11) . .
N2' C24' C23' 120.3(7) . .
N2' C24' H24' 119.9 . .
C23' C24' H24' 119.9 . .
N2' C26' C27' 120.4(8) . .
N2' C26' H26' 119.8 . .
C27' C26' H26' 119.8 . .
C28' C27' C26' 119.8(8) . .
C28' C27' H27' 120.1 . .
C26' C27' H27' 120.1 . .
C27' C28' C23' 119.6(7) . .
C27' C28' H28' 120.2 . .
C23' C28' H28' 120.2 . .
C33' C32' C34 120.4(7) . .
C33' C32' H34 123.2 . .
C34 C32' H34 4.6 . .
C32' C33' C33 121.4(8) . 2_566
C39' C38' C40 121.0(6) . .
C39' C38' H40 125.2 . .
C40 C38' H40 4.2 . .
C38' C39' C39 120.5(7) . 2_675

loop_
_geom_bond_atom_site_label_1
_geom_bond_atom_site_label_2
_geom_bond_distance
_geom_bond_site_symmetry_2
Eu1 O15 2.373(2) .
Eu1 O8 2.3783(19) 1_455
Eu1 O7 2.3903(18) 1_455
Eu1 O14 2.3993(19) .
Eu1 O11 2.4220(19) .
Eu1 O1 2.494(2) .
Eu1 O3 2.5095(18) 1_655
Eu1 O4 2.545(2) 1_655
Eu1 O2 2.5710(18) .
Eu1 C8 2.878(3) 1_655
Eu1 C1 2.910(3) .
Eu1 Eu2 3.9500(3) .
Eu1 H15A 2.7733 .
Eu1 H15C 2.7720 .
Eu2 O16 2.376(2) .
Eu2 O2 2.3827(19) 1_655
Eu2 O3 2.3922(18) 1_655
Eu2 O12 2.3963(19) 1_655
Eu2 O13 2.4235(19) .
Eu2 O9 2.495(2) 1_455
Eu2 O7 2.5101(18) .
Eu2 O6 2.546(2) .
Eu2 O8 2.5748(19) 1_455
Eu2 C15 2.878(3) .
Eu2 C22 2.910(3) 1_455
Eu2 H16A 2.7757 .
Eu2 H16B 2.7760 .
N1 C11 1.346(5) .
N1 C10 1.351(6) .
N2 C26 1.345(6) .
N2 C24 1.349(7) .
N1' C11' 1.369(9) .
N1' C10' 1.373(9) .
N2' C24' 1.367(9) .
N2' C26' 1.368(9) .
O1 C1 1.245(4) .
O2 C1 1.273(3) .
O3 C8 1.289(4) .
O4 C8 1.232(4) .
O5 C9 1.387(5) .
O5 C5 1.391(5) .
O5' C9' 1.389(18) .
O5' C4 1.414(14) .
O6 C15 1.232(4) .
O7 C15 1.294(3) .
O8 C22 1.272(3) .
O9 C22 1.243(3) .
O10 C18 1.386(5) .
O10 C23 1.394(5) .
O10' C23' 1.384(15) .
O10' C19 1.424(11) .
O11 C29 1.261(3) .
O12 C29 1.247(3) .
O13 C35 1.264(3) .
O14 C35 1.247(3) .
O15 H15A 0.8501 .
O15 H15C 0.8501 .
O16 H16A 0.8501 .
O16 H16B 0.8499 .
C1 C2 1.492(4) .
C2 C3 1.391(4) .
C2 C7 1.405(4) .
C3 C4 1.380(5) .
C3 H3 0.9400 .
C4 C5 1.382(6) .
C4 H4 0.9400 .
C5 C6 1.384(5) .
C5 H5 0.9400 .
C6 C7 1.391(4) .
C6 H6 0.9400 .
C7 C8 1.502(4) .
C9 C14 1.373(6) .
C9 C10 1.374(6) .
C10 H10 0.9400 .
C11 C13 1.372(5) .
C11 H11 0.9400 .
C13 C14 1.365(6) .
C13 H13 0.9400 .
C14 H14 0.9400 .
C15 C16 1.501(4) .
C16 C17 1.388(4) .
C16 C21 1.404(4) .
C17 C18 1.385(5) .
C17 H17 0.9400 .
C18 C19 1.379(5) .
C18 H18 0.9400 .
C19 C20 1.376(5) .
C19 H19 0.9400 .
C20 C21 1.390(4) .
C20 H20 0.9400 .
C21 C22 1.498(4) .
C23 C28 1.370(6) .
C23 C24 1.378(6) .
C24 H24 0.9400 .
C26 C27 1.376(6) .
C26 H26 0.9400 .
C27 C28 1.368(7) .
C27 H27 0.9400 .
C28 H28 0.9400 .
C29 C30 1.505(4) .
C30 C34 1.386(4) .
C30 C31 1.387(5) .
C31 C34 1.421(4) 2_566
C31 C32 1.524(7) .
C31 H31 0.9400 .
C32 C33 1.349(12) .
C32 H31 0.5878 .
C33 C33' 1.423(12) 2_566
C34 C32' 1.528(8) .
C34 H34 0.9400 .
C35 C36 1.506(4) .
C36 C37 1.382(4) .
C36 C40 1.396(5) .
C37 C40 1.419(4) 2_675
C37 C38 1.526(8) .
C37 H37 0.9400 .
C38 C39 1.356(11) .
C38 H37 0.5889 .
C39 C39' 1.404(12) 2_675
C40 C38' 1.522(7) .
C40 H40 0.9400 .
C9' C10' 1.369(10) .
C9' C14' 1.380(10) .
C10' H10' 0.9400 .
C11' C13' 1.370(9) .
C11' H11' 0.9400 .
C13' C14' 1.375(9) .
C13' H13' 0.9400 .
C14' H14' 0.9400 .
C23' C28' 1.370(8) .
C23' C24' 1.372(8) .
C24' H24' 0.9400 .
C26' C27' 1.370(9) .
C26' H26' 0.9400 .
C27' C28' 1.369(9) .
C27' H27' 0.9400 .
C28' H28' 0.9400 .
C32' C33' 1.368(11) .
C32' H34 0.5910 .
C38' C39' 1.369(11) .
C38' H40 0.5841 .

loop_
_geom_torsion_atom_site_label_1
_geom_torsion_atom_site_label_2
_geom_torsion_atom_site_label_3
_geom_torsion_atom_site_label_4
_geom_torsion
_geom_torsion_site_symmetry_1
_geom_torsion_site_symmetry_4
Eu1 O1 C1 O2 -6.0(3) . .
Eu1 O1 C1 C2 171.9(3) . .
Eu2 O2 C1 O1 -116.4(3) 1_455 .
Eu1 O2 C1 O1 5.8(3) . .
Eu2 O2 C1 C2 65.8(4) 1_455 .
Eu1 O2 C1 C2 -172.1(3) . .
Eu2 O2 C1 Eu1 -122.1(3) 1_455 .
O1 C1 C2 C3 7.5(5) . .
O2 C1 C2 C3 -174.6(3) . .
O1 C1 C2 C7 -168.4(3) . .
O2 C1 C2 C7 9.5(5) . .
C7 C2 C3 C4 0.7(6) . .
C1 C2 C3 C4 -175.4(4) . .
C2 C3 C4 C5 1.3(7) . .
C2 C3 C4 O5' -178.3(8) . .
C9' O5' C4 C3 -167.9(11) . .
C9' O5' C4 C5 12.4(18) . .
C3 C4 C5 C6 -1.7(8) . .
O5' C4 C5 C6 177.9(10) . .
C3 C4 C5 O5 -179.9(5) . .
C9 O5 C5 C4 -12.0(8) . .
C9 O5 C5 C6 169.7(4) . .
C4 C5 C6 C7 0.1(7) . .
O5 C5 C6 C7 178.4(4) . .
C5 C6 C7 C2 2.0(6) . .
C5 C6 C7 C8 -177.2(4) . .
C3 C2 C7 C6 -2.4(5) . .
C1 C2 C7 C6 173.4(3) . .
C3 C2 C7 C8 176.7(3) . .
C1 C2 C7 C8 -7.5(5) . .
Eu1 O4 C8 O3 -15.8(3) 1_455 .
Eu1 O4 C8 C7 155.3(2) 1_455 .
Eu2 O3 C8 O4 -98.7(3) 1_455 .
Eu1 O3 C8 O4 16.0(3) 1_455 .
Eu2 O3 C8 C7 90.1(3) 1_455 .
Eu1 O3 C8 C7 -155.2(2) 1_455 .
Eu2 O3 C8 Eu1 -114.65(18) 1_455 1_455
C6 C7 C8 O4 -53.8(4) . .
C2 C7 C8 O4 127.1(4) . .
C6 C7 C8 O3 117.5(3) . .
C2 C7 C8 O3 -61.6(4) . .
C6 C7 C8 Eu1 35.4(7) . 1_455
C2 C7 C8 Eu1 -143.7(5) . 1_455
C5 O5 C9 C14 109.9(6) . .
C5 O5 C9 C10 -76.1(7) . .
C11 N1 C10 C9 0.3(8) . .
C14 C9 C10 N1 -3.0(8) . .
O5 C9 C10 N1 -176.9(5) . .
C10 N1 C11 C13 3.6(9) . .
N1 C11 C13 C14 -4.8(10) . .
C11 C13 C14 C9 2.0(9) . .
C10 C9 C14 C13 1.8(8) . .
O5 C9 C14 C13 175.8(5) . .
Eu2 O6 C15 O7 -15.8(3) . .
Eu2 O6 C15 C16 155.4(2) . .
Eu1 O7 C15 O6 -98.8(3) 1_655 .
Eu2 O7 C15 O6 16.1(3) . .
Eu1 O7 C15 C16 89.9(3) 1_655 .
Eu2 O7 C15 C16 -155.3(2) . .
Eu1 O7 C15 Eu2 -114.82(18) 1_655 .
O6 C15 C16 C17 -54.1(4) . .
O7 C15 C16 C17 117.3(3) . .
Eu2 C15 C16 C17 35.8(7) . .
O6 C15 C16 C21 126.6(3) . .
O7 C15 C16 C21 -62.0(4) . .
Eu2 C15 C16 C21 -143.5(4) . .
C21 C16 C17 C18 2.2(6) . .
C15 C16 C17 C18 -177.1(4) . .
C16 C17 C18 C19 -0.2(7) . .
C16 C17 C18 O10 178.3(4) . .
C23 O10 C18 C19 -14.5(8) . .
C23 O10 C18 C17 167.1(4) . .
C17 C18 C19 C20 -1.3(7) . .
O10 C18 C19 C20 -179.6(5) . .
C17 C18 C19 O10' 178.3(8) . .
C23' O10' C19 C20 -166.3(9) . .
C23' O10' C19 C18 14.1(15) . .
C18 C19 C20 C21 0.8(7) . .
O10' C19 C20 C21 -178.9(7) . .
C19 C20 C21 C16 1.1(6) . .
C19 C20 C21 C22 -175.8(4) . .
C17 C16 C21 C20 -2.6(5) . .
C15 C16 C21 C20 176.6(3) . .
C17 C16 C21 C22 174.0(3) . .
C15 C16 C21 C22 -6.7(5) . .
Eu2 O9 C22 O8 -5.7(3) 1_655 .
Eu2 O9 C22 C21 171.9(2) 1_655 .
Eu1 O8 C22 O9 -115.8(3) 1_655 .
Eu2 O8 C22 O9 5.5(3) 1_655 .
Eu1 O8 C22 C21 66.6(4) 1_655 .
Eu2 O8 C22 C21 -172.1(2) 1_655 .
Eu1 O8 C22 Eu2 -121.3(3) 1_655 1_655
C20 C21 C22 O9 8.1(5) . .
C16 C21 C22 O9 -168.6(3) . .
C20 C21 C22 O8 -174.4(3) . .
C16 C21 C22 O8 8.9(5) . .
C18 O10 C23 C28 112.0(6) . .
C18 O10 C23 C24 -74.0(7) . .
C26 N2 C24 C23 0.4(9) . .
C28 C23 C24 N2 -3.2(8) . .
O10 C23 C24 N2 -177.1(5) . .
C24 N2 C26 C27 3.1(10) . .
N2 C26 C27 C28 -3.9(11) . .
C26 C27 C28 C23 1.0(9) . .
C24 C23 C28 C27 2.5(8) . .
O10 C23 C28 C27 176.5(5) . .
Eu2 O12 C29 O11 -20.2(5) 1_455 .
Eu2 O12 C29 C30 159.2(2) 1_455 .
Eu1 O11 C29 O12 -20.3(5) . .
Eu1 O11 C29 C30 160.3(2) . .
O12 C29 C30 C34 83.2(4) . .
O11 C29 C30 C34 -97.3(3) . .
O12 C29 C30 C31 -96.6(3) . .
O11 C29 C30 C31 82.9(4) . .
C34 C30 C31 C34 0.1(5) . 2_566
C29 C30 C31 C34 179.9(3) . 2_566
C34 C30 C31 C32 179.7(5) . .
C29 C30 C31 C32 -0.5(6) . .
C30 C31 C32 C33 -177.9(7) . .
C34 C31 C32 C33 1.7(10) 2_566 .
C31 C32 C33 C33' -4.6(15) . 2_566
C31 C30 C34 C31 -0.1(5) . 2_566
C29 C30 C34 C31 -179.9(3) . 2_566
C31 C30 C34 C32' -177.8(5) . .
C29 C30 C34 C32' 2.4(6) . .
Eu1 O14 C35 O13 -21.5(4) . .
Eu1 O14 C35 C36 158.5(2) . .
Eu2 O13 C35 O14 -20.4(5) . .
Eu2 O13 C35 C36 159.6(2) . .
O14 C35 C36 C37 81.1(4) . .
O13 C35 C36 C37 -99.0(3) . .
O14 C35 C36 C40 -99.1(3) . .
O13 C35 C36 C40 80.9(4) . .
C40 C36 C37 C40 0.5(5) . 2_675
C35 C36 C37 C40 -179.6(3) . 2_675
C40 C36 C37 C38 -177.8(5) . .
C35 C36 C37 C38 2.1(6) . .
C36 C37 C38 C39 -178.0(7) . .
C40 C37 C38 C39 3.6(10) 2_675 .
C37 C38 C39 C39' -0.8(15) . 2_675
C37 C36 C40 C37 -0.5(5) . 2_675
C35 C36 C40 C37 179.6(3) . 2_675
C37 C36 C40 C38' -179.9(5) . .
C35 C36 C40 C38' 0.2(6) . .
C4 O5' C9' C10' 88(2) . .
C4 O5' C9' C14' -97(2) . .
C14' C9' C10' N1' 2(3) . .
O5' C9' C10' N1' 177(2) . .
C11' N1' C10' C9' 0(4) . .
C10' N1' C11' C13' -10(5) . .
N1' C11' C13' C14' 18(5) . .
C11' C13' C14' C9' -16(4) . .
C10' C9' C14' C13' 6(3) . .
O5' C9' C14' C13' -169(2) . .
C19 O10' C23' C28' -98.5(17) . .
C19 O10' C23' C24' 86.2(17) . .
C26' N2' C24' C23' -1(4) . .
C28' C23' C24' N2' 3(3) . .
O10' C23' C24' N2' 178(2) . .
C24' N2' C26' C27' -4(5) . .
N2' C26' C27' C28' 8(5) . .
C26' C27' C28' C23' -7(4) . .
C24' C23' C28' C27' 1(3) . .
O10' C23' C28' C27' -174(2) . .
C30 C34 C32' C33' -178.2(7) . .
C31 C34 C32' C33' 4.1(10) 2_566 .
C34 C32' C33' C33 -1.4(15) . 2_566
C36 C40 C38' C39' -177.2(7) . .
C37 C40 C38' C39' 3.4(10) 2_675 .
C40 C38' C39' C39 -6.5(14) . 2_675
